data_9000173
loop_
_publ_author_name
'Moore, P. B.'

_publ_section_title
;
 Substitutions of the type (Sb0.5Fe0.5)-(Ti): The crystal structure of
 melanostibite
;
_journal_name_full 'American Mineralogist'
_journal_page_first 1104
_journal_page_last 1109
_journal_volume 53
_journal_year 1968
_chemical_formula_sum 'Fe0.5 Mn O3 Sb0.5'
_chemical_name_mineral Melanostibite
_space_group_IT_number 148
_symmetry_space_group_name_Hall '-R 3'
_symmetry_space_group_name_H-M 'R -3 :H'
_cell_angle_alpha 90
_cell_angle_beta 90
_cell_angle_gamma 120
_cell_length_a 5.226
_cell_length_b 5.226
_cell_length_c 14.325
_cell_formula_units_Z 6
_cell_volume 338.816
_database_code_amcsd 0000178
_exptl_crystal_density_diffrn 5.638
_cod_original_sg_symbol_H-M 'R -3'
_cod_original_formula_sum 'Mn (Fe.5 Sb.5) O3'
_cod_database_code 9000173

loop_
_space_group_symop_operation_xyz
x,y,z
2/3+x,1/3+y,1/3+z
1/3+x,2/3+y,2/3+z
y,-x+y,-z
2/3+y,1/3-x+y,1/3-z
1/3+y,2/3-x+y,2/3-z
-x+y,-x,z
2/3-x+y,1/3-x,1/3+z
1/3-x+y,2/3-x,2/3+z
-x,-y,-z
2/3-x,1/3-y,1/3-z
1/3-x,2/3-y,2/3-z
-y,x-y,z
2/3-y,1/3+x-y,1/3+z
1/3-y,2/3+x-y,2/3+z
x-y,x,-z
2/3+x-y,1/3+x,1/3-z
1/3+x-y,2/3+x,2/3-z

loop_
_atom_site_label
_atom_site_fract_x
_atom_site_fract_y
_atom_site_fract_z
_atom_site_occupancy
_atom_site_U_iso_or_equiv
Mn 0.00000 0.00000 0.13780 1.00000 0.00633
Fe 0.00000 0.00000 0.34730 0.50000 0.00279
Sb 0.00000 0.00000 0.34730 0.50000 0.00279
O 0.28730 -0.02520 0.25590 1.00000 0.00747

loop_
_cod_related_entry_id
_cod_related_entry_database
_cod_related_entry_code
1 AMCSD 0000178
